data_4114380
loop_
_publ_author_name
'Neil Burford'
'Paul J. Ragogna'
'Robert McDonald'
'Michael J. Ferguson'

_publ_contact_author_address
;Department of Chemistry
Dalhousie University
Halifax, NS
B3H 4J6, CANADA        
;
_publ_contact_author_email Neil.Burford@dal.ca
_publ_contact_author_fax 902-494-1310
_publ_contact_author_name 'Neil Burford'
_publ_contact_author_phone 902-494-3190
_publ_section_title
;
 Phosphine Coordination Complexes of the Diphenylphosphenium Cation: A
 Versatile Synthetic Methodology for P-P Bond Formation
;
_journal_name_full 'Journal of the American Chemical Society'
_journal_page_first 14404
_journal_page_last 14410
_journal_paper_doi 10.1021/ja036649w
_journal_volume 125
_journal_year 2003
_chemical_formula_sum 'C24 H20 Cl5 Ga P2'
_chemical_formula_weight 617.35
_chemical_name_systematic
; 
 ? 
;
_space_group_IT_number 61
_symmetry_cell_setting orthorhombic
_symmetry_Int_Tables_number 61
_symmetry_space_group_name_Hall '-P 2ac 2ab'
_symmetry_space_group_name_H-M 'P b c a'
_atom_sites_solution_hydrogens geom
_atom_sites_solution_primary direct
_atom_sites_solution_secondary difmap
_audit_creation_method SHELXL-97
_cell_angle_alpha 90
_cell_angle_beta 90
_cell_angle_gamma 90
_cell_formula_units_Z 8
_cell_length_a 18.482(6)
_cell_length_b 27.662(8)
_cell_length_c 10.744(5)
_cell_measurement_reflns_used 25
_cell_measurement_temperature 293(2)
_cell_measurement_theta_max 29.8
_cell_measurement_theta_min 20.8
_cell_volume 5493(3)
_computing_cell_refinement 'MSC/AFC Diffractometer Control'
_computing_data_collection 'MSC/AFC Diffractometer Control'
_computing_data_reduction
;
teXsan for Windows version 1.06 (MSC, 1997-1999)
;
_computing_structure_refinement 'SHELXL-97 (Sheldrick, 1997)'
_computing_structure_solution 'SIR-92 (Altomare et al., 1994)'
_diffrn_ambient_temperature 293(2)
_diffrn_measured_fraction_theta_full 0.894
_diffrn_measured_fraction_theta_max 0.894
_diffrn_measurement_device_type 'Rigaku AFC5R'
_diffrn_measurement_method \w-2\q
_diffrn_orient_matrix_UB_11 0.00840
_diffrn_orient_matrix_UB_12 -0.03525
_diffrn_orient_matrix_UB_13 -0.01476
_diffrn_orient_matrix_UB_21 -0.03013
_diffrn_orient_matrix_UB_22 0.00167
_diffrn_orient_matrix_UB_23 -0.07719
_diffrn_orient_matrix_UB_31 0.04415
_diffrn_orient_matrix_UB_32 0.00784
_diffrn_orient_matrix_UB_33 -0.04987
_diffrn_radiation_detector 'scintillation counter'
_diffrn_radiation_monochromator graphite
_diffrn_radiation_source 'Rigaku rotating anode'
_diffrn_radiation_type CuK\a
_diffrn_radiation_wavelength 1.5418
_diffrn_reflns_av_R_equivalents 0.0000
_diffrn_reflns_av_sigmaI/netI 0.212
_diffrn_reflns_limit_h_max 21
_diffrn_reflns_limit_h_min 0
_diffrn_reflns_limit_k_max 32
_diffrn_reflns_limit_k_min 0
_diffrn_reflns_limit_l_max 12
_diffrn_reflns_limit_l_min 0
_diffrn_reflns_number 5044
_diffrn_reflns_reduction_process 'Lp corrections applied'
_diffrn_reflns_theta_full 63.59
_diffrn_reflns_theta_max 63.59
_diffrn_reflns_theta_min 2.88
_diffrn_standards_decay_% 0.19
_diffrn_standards_interval_count 150
_diffrn_standards_number 3
_exptl_absorpt_coefficient_mu 7.038
_exptl_absorpt_correction_T_max 1.000
_exptl_absorpt_correction_T_min 0.734
_exptl_absorpt_correction_type psi-scan
_exptl_absorpt_process_details
;
North,Phillips & Matthews, 1968
;
_exptl_crystal_colour colourless
_exptl_crystal_density_diffrn 1.493
_exptl_crystal_description 'irregular block'
_exptl_crystal_F_000 2480
_exptl_crystal_size_max 0.60
_exptl_crystal_size_mid 0.35
_exptl_crystal_size_min 0.25
_refine_diff_density_max 0.446
_refine_diff_density_min -0.604
_refine_diff_density_rms 0.089
_refine_ls_extinction_coef 0.00037(7)
_refine_ls_extinction_expression Fc^*^=kFc[1+0.001xFc^2^\l^3^/sin(2\q)]^-1/4^
_refine_ls_extinction_method SHELXL
_refine_ls_goodness_of_fit_all 0.971
_refine_ls_hydrogen_treatment noref
_refine_ls_matrix_type full
_refine_ls_number_parameters 299
_refine_ls_number_reflns 4499
_refine_ls_number_restraints 42
_refine_ls_restrained_S_all 1.118
_refine_ls_R_factor_all 0.2658
_refine_ls_R_factor_obs 0.0512
_refine_ls_shift/su_max 0.000
_refine_ls_shift/su_mean 0.000
_refine_ls_structure_factor_coef Fsqd
_refine_ls_weighting_details
;
w=1/[\s^2^(Fo^2^)+(0.0859P)^2^+0.0000P] where P=(Fo^2^+2Fc^2^)/3
;
_refine_ls_weighting_scheme calc
_refine_ls_wR_factor_all 0.2082
_refine_ls_wR_factor_obs 0.1329
_reflns_number_gt 1279
_reflns_number_total 4499
_reflns_threshold_expression >2sigma(I)
_cod_data_source_file ja036649wsi20030616_040605.cif
_cod_data_source_block paul6
_cod_original_sg_symbol_H-M 'P b c a '
_cod_original_formula_sum 'C24 H20 Cl5 Ga1 P2'
_cod_database_code 4114380

loop_
_symmetry_equiv_pos_as_xyz
'x, y, z'
'x+1/2, -y+1/2, -z'
'-x, y+1/2, -z+1/2'
'-x+1/2, -y, z+1/2'
'-x, -y, -z'
'-x-1/2, y-1/2, z'
'x, -y-1/2, z-1/2'
'x-1/2, y, -z-1/2'

loop_
_atom_site_label
_atom_site_type_symbol
_atom_site_fract_x
_atom_site_fract_y
_atom_site_fract_z
_atom_site_U_iso_or_equiv
_atom_site_adp_type
_atom_site_occupancy
_atom_site_calc_flag
_atom_site_refinement_flags
Ga1 Ga 0.33214(8) 0.39116(6) 0.58286(15) 0.0640(6) Uani 1 d D
Cl1 Cl 0.59095(18) 0.36438(13) 0.0282(3) 0.0730(10) Uani 1 d .
Cl2A Cl 0.4329(5) 0.4152(4) 0.6661(13) 0.092(5) Uani 0.50 d PD
Cl2B Cl 0.4379(5) 0.3949(4) 0.6694(12) 0.100(5) Uani 0.50 d PD
Cl3 Cl 0.24718(18) 0.41610(13) 0.7061(3) 0.0858(12) Uani 1 d D
Cl4 Cl 0.3192(3) 0.31569(14) 0.5519(4) 0.1243(18) Uani 1 d D
Cl5 Cl 0.3276(2) 0.42966(14) 0.4086(3) 0.0950(12) Uani 1 d D
P1 P 0.52902(17) 0.38498(12) 0.1705(3) 0.0532(9) Uani 1 d .
P2 P 0.46470(18) 0.32546(11) 0.2504(3) 0.0562(9) Uani 1 d .
C1 C 0.5895(6) 0.4080(4) 0.2870(10) 0.054(3) Uani 1 d D
C2 C 0.5624(7) 0.4137(5) 0.4059(12) 0.082(5) Uani 1 d D
H2 H 0.5151 0.4044 0.4232 0.099 Uiso 1 calc R
C3 C 0.6046(8) 0.4332(6) 0.4990(13) 0.088(5) Uani 1 d D
H3 H 0.5865 0.4362 0.5794 0.106 Uiso 1 calc R
C4 C 0.6732(8) 0.4479(5) 0.4719(14) 0.084(4) Uani 1 d D
H4 H 0.7015 0.4621 0.5333 0.100 Uiso 1 calc R
C5 C 0.7004(7) 0.4418(5) 0.3541(12) 0.081(5) Uani 1 d D
H5 H 0.7480 0.4507 0.3373 0.097 Uiso 1 calc R
C6 C 0.6586(6) 0.4228(5) 0.2610(11) 0.072(4) Uani 1 d D
H6 H 0.6769 0.4201 0.1806 0.086 Uiso 1 calc R
C7 C 0.4711(6) 0.4320(4) 0.1157(9) 0.049(3) Uani 1 d D
C8 C 0.4585(7) 0.4720(4) 0.1868(11) 0.068(4) Uani 1 d D
H8 H 0.4823 0.4757 0.2625 0.082 Uiso 1 calc R
C9 C 0.4101(7) 0.5072(5) 0.1464(12) 0.082(4) Uani 1 d D
H9 H 0.4035 0.5351 0.1935 0.099 Uiso 1 calc R
C10 C 0.3726(7) 0.5014(5) 0.0394(12) 0.065(4) Uani 1 d D
H10 H 0.3381 0.5241 0.0160 0.078 Uiso 1 calc R
C11 C 0.3854(7) 0.4620(5) -0.0344(12) 0.070(4) Uani 1 d D
H11 H 0.3623 0.4590 -0.1108 0.084 Uiso 1 calc R
C12 C 0.4331(7) 0.4265(5) 0.0052(11) 0.067(4) Uani 1 d D
H12 H 0.4397 0.3989 -0.0427 0.080 Uiso 1 calc R
C13 C 0.4040(7) 0.3161(4) 0.1185(12) 0.062(4) Uani 1 d D
C14 C 0.3328(8) 0.3291(5) 0.1421(14) 0.080(4) Uani 1 d D
H14 H 0.3199 0.3396 0.2212 0.096 Uiso 1 calc R
C15 C 0.2804(8) 0.3265(6) 0.0488(16) 0.100(5) Uani 1 d D
H15 H 0.2325 0.3350 0.0646 0.120 Uiso 1 calc R
C16 C 0.3015(8) 0.3115(5) -0.0650(16) 0.094(5) Uani 1 d D
H16 H 0.2672 0.3093 -0.1282 0.113 Uiso 1 calc R
C17 C 0.3720(8) 0.2993(5) -0.0905(14) 0.084(4) Uani 1 d D
H17 H 0.3842 0.2895 -0.1705 0.101 Uiso 1 calc R
C18 C 0.4255(7) 0.3012(5) 0.0002(12) 0.066(4) Uani 1 d D
H18 H 0.4732 0.2930 -0.0172 0.079 Uiso 1 calc R
C19 C 0.5310(6) 0.2772(4) 0.2456(12) 0.056(3) Uani 1 d D
C20 C 0.5210(7) 0.2349(5) 0.1818(12) 0.073(4) Uani 1 d D
H20 H 0.4810 0.2318 0.1300 0.088 Uiso 1 calc R
C21 C 0.5691(9) 0.1962(6) 0.1922(14) 0.096(5) Uani 1 d D
H21 H 0.5610 0.1682 0.1465 0.116 Uiso 1 calc R
C22 C 0.6283(9) 0.1993(6) 0.2693(16) 0.100(6) Uani 1 d D
H22 H 0.6600 0.1734 0.2773 0.120 Uiso 1 calc R
C23 C 0.6394(8) 0.2411(7) 0.3338(17) 0.117(7) Uani 1 d D
H23 H 0.6800 0.2441 0.3843 0.140 Uiso 1 calc R
C24 C 0.5902(8) 0.2797(6) 0.3245(14) 0.102(5) Uani 1 d D
H24 H 0.5974 0.3073 0.3722 0.123 Uiso 1 calc R

loop_
_atom_site_aniso_label
_atom_site_aniso_U_11
_atom_site_aniso_U_22
_atom_site_aniso_U_33
_atom_site_aniso_U_23
_atom_site_aniso_U_13
_atom_site_aniso_U_12
Ga1 0.0655(11) 0.0649(10) 0.0618(10) 0.0048(9) 0.0068(9) 0.0049(9)
Cl1 0.076(2) 0.082(3) 0.061(2) -0.0166(19) 0.0200(18) 0.003(2)
Cl2A 0.058(6) 0.125(9) 0.092(9) -0.040(8) -0.020(5) 0.006(6)
Cl2B 0.065(7) 0.164(12) 0.070(8) 0.035(8) 0.014(5) 0.035(7)
Cl3 0.077(2) 0.090(3) 0.090(3) 0.001(2) 0.018(2) 0.014(2)
Cl4 0.166(4) 0.066(3) 0.140(4) -0.010(3) 0.049(3) 0.001(3)
Cl5 0.124(3) 0.093(3) 0.068(2) 0.015(2) -0.004(3) -0.002(2)
P1 0.059(2) 0.055(2) 0.0453(19) -0.0044(18) 0.0080(18) -0.0048(18)
P2 0.0588(19) 0.0563(19) 0.0535(19) 0.0002(19) 0.0060(18) -0.0047(18)
C1 0.074(9) 0.045(8) 0.045(8) 0.002(6) 0.000(7) -0.004(7)
C2 0.055(8) 0.105(12) 0.087(11) -0.033(10) 0.005(9) -0.018(8)
C3 0.081(12) 0.116(14) 0.067(10) -0.014(10) 0.015(9) -0.010(10)
C4 0.091(12) 0.089(11) 0.071(11) 0.004(9) -0.011(10) -0.015(10)
C5 0.067(9) 0.110(14) 0.065(10) 0.011(9) -0.021(9) -0.023(9)
C6 0.070(9) 0.097(11) 0.048(8) 0.018(9) 0.006(8) -0.020(9)
C7 0.051(7) 0.050(8) 0.046(8) 0.005(6) -0.003(6) -0.008(7)
C8 0.088(10) 0.054(9) 0.064(9) -0.009(8) -0.013(8) 0.012(8)
C9 0.104(12) 0.068(10) 0.075(10) -0.027(9) -0.005(9) 0.023(9)
C10 0.070(9) 0.057(9) 0.067(10) 0.014(8) -0.004(9) -0.002(8)
C11 0.080(10) 0.072(10) 0.059(9) 0.003(9) -0.015(8) 0.003(8)
C12 0.088(10) 0.054(9) 0.058(9) 0.005(7) -0.016(8) -0.005(8)
C13 0.046(8) 0.060(9) 0.080(11) 0.007(7) 0.000(7) 0.005(7)
C14 0.099(12) 0.068(9) 0.074(10) 0.006(8) -0.011(10) 0.005(10)
C15 0.074(11) 0.106(14) 0.122(15) -0.013(13) -0.001(12) 0.015(10)
C16 0.077(11) 0.088(13) 0.117(15) 0.009(11) -0.054(11) -0.002(9)
C17 0.094(12) 0.060(10) 0.098(12) 0.010(9) -0.025(11) -0.004(9)
C18 0.067(9) 0.056(9) 0.075(10) 0.004(8) 0.003(8) 0.011(8)
C19 0.051(8) 0.060(9) 0.056(8) -0.003(8) 0.013(7) -0.013(7)
C20 0.074(10) 0.069(10) 0.078(10) 0.001(9) -0.017(9) 0.005(8)
C21 0.132(15) 0.088(12) 0.070(10) 0.015(10) -0.019(10) 0.035(11)
C22 0.110(14) 0.061(11) 0.128(17) 0.050(12) 0.039(13) 0.028(11)
C23 0.080(12) 0.104(15) 0.166(18) 0.053(16) -0.029(12) 0.026(12)
C24 0.110(13) 0.089(13) 0.108(13) 0.005(11) -0.042(11) -0.022(11)

loop_
_atom_type_symbol
_atom_type_description
_atom_type_scat_dispersion_real
_atom_type_scat_dispersion_imag
_atom_type_scat_source
C C 0.0181 0.0091 'International Tables Vol C Tables 4.2.6.8 and 6.1.1.4'
H H 0.0000 0.0000 'International Tables Vol C Tables 4.2.6.8 and 6.1.1.4'
Ga Ga -1.2846 0.7763 'International Tables Vol C Tables 4.2.6.8 and 6.1.1.4'
P P 0.2955 0.4335 'International Tables Vol C Tables 4.2.6.8 and 6.1.1.4'
Cl Cl 0.3639 0.7018 'International Tables Vol C Tables 4.2.6.8 and 6.1.1.4'

loop_
_geom_angle_atom_site_label_1
_geom_angle_atom_site_label_2
_geom_angle_atom_site_label_3
_geom_angle
Cl4 Ga1 Cl5 110.15(19)
Cl4 Ga1 Cl2B 102.5(3)
Cl5 Ga1 Cl2B 112.6(4)
Cl4 Ga1 Cl3 109.07(17)
Cl5 Ga1 Cl3 110.20(15)
Cl2B Ga1 Cl3 112.1(4)
Cl4 Ga1 Cl2A 117.5(3)
Cl5 Ga1 Cl2A 103.9(4)
Cl2B Ga1 Cl2A 15.1(5)
Cl3 Ga1 Cl2A 105.8(4)
Cl2B Cl2A Ga1 82.2(13)
Cl2A Cl2B Ga1 82.7(13)
C7 P1 C1 110.2(5)
C7 P1 Cl1 107.4(4)
C1 P1 Cl1 106.2(4)
C7 P1 P2 110.5(4)
C1 P1 P2 109.2(4)
Cl1 P1 P2 113.3(2)
C19 P2 C13 106.8(6)
C19 P2 P1 100.0(4)
C13 P2 P1 97.7(4)
C6 C1 C2 119.5(11)
C6 C1 P1 123.0(9)
C2 C1 P1 117.3(10)
C3 C2 C1 120.7(12)
C3 C2 H2 119.7
C1 C2 H2 119.7
C4 C3 C2 119.2(13)
C4 C3 H3 120.4
C2 C3 H3 120.4
C3 C4 C5 120.1(14)
C3 C4 H4 119.9
C5 C4 H4 119.9
C6 C5 C4 120.9(13)
C6 C5 H5 119.6
C4 C5 H5 119.6
C5 C6 C1 119.5(12)
C5 C6 H6 120.3
C1 C6 H6 120.3
C8 C7 C12 118.7(11)
C8 C7 P1 120.5(8)
C12 C7 P1 120.5(9)
C7 C8 C9 120.2(12)
C7 C8 H8 119.9
C9 C8 H8 119.9
C10 C9 C8 120.7(13)
C10 C9 H9 119.6
C8 C9 H9 119.6
C9 C10 C11 119.9(13)
C9 C10 H10 120.0
C11 C10 H10 120.0
C10 C11 C12 119.8(12)
C10 C11 H11 120.1
C12 C11 H11 120.1
C11 C12 C7 120.6(12)
C11 C12 H12 119.7
C7 C12 H12 119.7
C14 C13 C18 120.9(12)
C14 C13 P2 113.8(10)
C18 C13 P2 125.1(10)
C13 C14 C15 120.9(14)
C13 C14 H14 119.5
C15 C14 H14 119.5
C16 C15 C14 117.7(15)
C16 C15 H15 121.1
C14 C15 H15 121.1
C15 C16 C17 122.0(15)
C15 C16 H16 119.0
C17 C16 H16 119.0
C16 C17 C18 121.8(14)
C16 C17 H17 119.1
C18 C17 H17 119.1
C17 C18 C13 116.6(12)
C17 C18 H18 121.7
C13 C18 H18 121.7
C20 C19 C24 117.0(12)
C20 C19 P2 123.5(10)
C24 C19 P2 118.7(11)
C19 C20 C21 122.0(13)
C19 C20 H20 119.0
C21 C20 H20 119.0
C22 C21 C20 120.5(16)
C22 C21 H21 119.7
C20 C21 H21 119.7
C23 C22 C21 118.6(16)
C23 C22 H22 120.7
C21 C22 H22 120.7
C22 C23 C24 120.6(16)
C22 C23 H23 119.7
C24 C23 H23 119.7
C19 C24 C23 121.2(14)
C19 C24 H24 119.4
C23 C24 H24 119.4

loop_
_geom_bond_atom_site_label_1
_geom_bond_atom_site_label_2
_geom_bond_distance
Ga1 Cl4 2.128(4)
Ga1 Cl5 2.156(4)
Ga1 Cl2B 2.167(8)
Ga1 Cl3 2.167(4)
Ga1 Cl2A 2.170(8)
Cl1 P1 1.993(4)
Cl2A Cl2B 0.571(17)
P1 C7 1.783(11)
P1 C1 1.795(12)
P1 P2 2.205(4)
P2 C19 1.813(12)
P2 C13 1.826(13)
C1 C6 1.370(11)
C1 C2 1.382(12)
C2 C3 1.379(12)
C2 H2 0.9300
C3 C4 1.363(12)
C3 H3 0.9300
C4 C5 1.373(12)
C4 H4 0.9300
C5 C6 1.369(12)
C5 H5 0.9300
C6 H6 0.9300
C7 C8 1.365(11)
C7 C12 1.388(11)
C8 C9 1.393(12)
C8 H8 0.9300
C9 C10 1.352(11)
C9 H9 0.9300
C10 C11 1.369(12)
C10 H10 0.9300
C11 C12 1.384(12)
C11 H11 0.9300
C12 H12 0.9300
C13 C14 1.388(12)
C13 C18 1.394(12)
C14 C15 1.396(13)
C14 H14 0.9300
C15 C16 1.350(13)
C15 H15 0.9300
C16 C17 1.373(13)
C16 H16 0.9300
C17 C18 1.389(12)
C17 H17 0.9300
C18 H18 0.9300
C19 C20 1.370(12)
C19 C24 1.384(12)
C20 C21 1.395(12)
C20 H20 0.9300
C21 C22 1.375(13)
C21 H21 0.9300
C22 C23 1.365(13)
C22 H22 0.9300
C23 C24 1.406(13)
C23 H23 0.9300
C24 H24 0.9300

loop_
_geom_hbond_atom_site_label_D
_geom_hbond_atom_site_label_H
_geom_hbond_atom_site_label_A
_geom_hbond_distance_DH
_geom_hbond_distance_HA
_geom_hbond_distance_DA
_geom_hbond_angle_DHA
_geom_hbond_site_symmetry_A
C2 H2 Cl2A 0.93 3.03 3.681(19) 128.0 .
C2 H2 Cl2B 0.93 3.02 3.685(18) 130.1 .
C3 H3 Cl2A 0.93 3.04 3.680(19) 127.0 .
C3 H3 Cl2B 0.93 3.13 3.737(19) 124.7 .
C4 H4 Cl3 0.93 3.19 3.823(15) 127.1 8_657
C4 H4 Cl5 0.93 3.10 3.622(15) 116.9 5_666
C5 H5 Cl5 0.93 3.08 3.688(15) 124.6 8_656
C6 H6 Cl1 0.93 2.75 3.229(13) 112.8 .
C6 H6 Cl5 0.93 2.96 3.621(12) 129.5 8_656
C9 H9 Cl3 0.93 3.10 3.655(13) 120.2 4_564
C10 H10 Cl3 0.93 3.06 3.649(14) 122.5 4_564
C11 H11 Cl2A 0.93 2.99 3.577(19) 122.9 1_554
C11 H11 Cl2B 0.93 3.27 3.809(18) 119.3 1_554
C11 H11 Cl3 0.93 3.13 3.989(14) 154.4 1_554
C12 H12 Cl1 0.93 3.05 3.396(13) 103.8 .
C12 H12 Cl2A 0.93 3.16 3.657(18) 115.1 1_554
C12 H12 Cl2B 0.93 3.10 3.713(17) 125.5 1_554
C14 H14 Cl5 0.93 3.21 3.993(15) 143.7 .
C17 H17 Cl4 0.93 3.30 3.990(15) 133.2 1_554
C18 H18 Cl1 0.93 2.98 3.535(13) 119.8 .
C21 H21 Cl2B 0.93 2.88 3.51(2) 126.0 7_565
C22 H22 Cl3 0.93 2.96 3.884(16) 173.5 2_556
C23 H23 Cl4 0.93 3.13 3.875(15) 137.9 2_556
C5 H5 C10 0.93 3.00 3.762(17) 139.6 8_656
C17 H17 C20 0.93 3.06 3.80(2) 138.1 7_565
C23 H23 C15 0.93 3.03 3.74(2) 134.5 8_656
C3 H3 H9 0.93 2.57 3.422(19) 152.0 5_666
C10 H10 H6 0.93 2.63 3.338(17) 133.3 5_665
C16 H16 H22 0.93 2.59 3.50(2) 163.5 2_455

loop_
_geom_torsion_atom_site_label_1
_geom_torsion_atom_site_label_2
_geom_torsion_atom_site_label_3
_geom_torsion_atom_site_label_4
_geom_torsion
Cl4 Ga1 Cl2A Cl2B -5(3)
Cl5 Ga1 Cl2A Cl2B -127(3)
Cl3 Ga1 Cl2A Cl2B 117(3)
Cl4 Ga1 Cl2B Cl2A 175(3)
Cl5 Ga1 Cl2B Cl2A 57(3)
Cl3 Ga1 Cl2B Cl2A -68(3)
C7 P1 P2 C19 160.9(6)
C1 P1 P2 C19 -77.7(6)
Cl1 P1 P2 C19 40.4(5)
C7 P1 P2 C13 52.2(6)
C1 P1 P2 C13 173.6(6)
Cl1 P1 P2 C13 -68.3(5)
C7 P1 C1 C6 -96.1(12)
Cl1 P1 C1 C6 20.0(12)
P2 P1 C1 C6 142.4(10)
C7 P1 C1 C2 79.2(12)
Cl1 P1 C1 C2 -164.7(10)
P2 P1 C1 C2 -42.3(12)
C6 C1 C2 C3 -2(2)
P1 C1 C2 C3 -177.1(11)
C1 C2 C3 C4 2(2)
C2 C3 C4 C5 -2(2)
C3 C4 C5 C6 3(2)
C4 C5 C6 C1 -3(2)
C2 C1 C6 C5 2(2)
P1 C1 C6 C5 177.3(10)
C1 P1 C7 C8 -22.4(12)
Cl1 P1 C7 C8 -137.7(9)
P2 P1 C7 C8 98.4(10)
C1 P1 C7 C12 163.4(9)
Cl1 P1 C7 C12 48.2(10)
P2 P1 C7 C12 -75.8(10)
C12 C7 C8 C9 -2.1(19)
P1 C7 C8 C9 -176.4(10)
C7 C8 C9 C10 3(2)
C8 C9 C10 C11 -4(2)
C9 C10 C11 C12 5(2)
C10 C11 C12 C7 -4(2)
C8 C7 C12 C11 2.5(18)
P1 C7 C12 C11 176.8(10)
C19 P2 C13 C14 145.4(10)
P1 P2 C13 C14 -111.7(10)
C19 P2 C13 C18 -39.7(12)
P1 P2 C13 C18 63.2(11)
C18 C13 C14 C15 1(2)
P2 C13 C14 C15 176.6(11)
C13 C14 C15 C16 -1(2)
C14 C15 C16 C17 -1(2)
C15 C16 C17 C18 1(2)
C16 C17 C18 C13 0(2)
C14 C13 C18 C17 -1.2(19)
P2 C13 C18 C17 -175.7(9)
C13 P2 C19 C20 -19.5(13)
P1 P2 C19 C20 -120.8(11)
C13 P2 C19 C24 170.5(10)
P1 P2 C19 C24 69.2(11)
C24 C19 C20 C21 -2(2)
P2 C19 C20 C21 -172.1(11)
C19 C20 C21 C22 1(2)
C20 C21 C22 C23 -1(2)
C21 C22 C23 C24 2(3)
C20 C19 C24 C23 3(2)
P2 C19 C24 C23 173.6(13)
C22 C23 C24 C19 -3(3)
